data_8105838
loop_
_publ_author_name
'Gan, Lin Ling'
'Wang, Bo'

_publ_section_title
;
 Crystal structure of 3-amino-2-hydroxy-6-methoxybenzamide hydrate,
 C16H22N4O7
;
_journal_issue 4
_journal_name_full 'Zeitschrift f\"ur Kristallographie - New Crystal Structures'
_journal_page_first 747
_journal_page_last 748
_journal_paper_doi 10.1515/ncrs-2019-0088
_journal_volume 234
_journal_year 2019
_chemical_formula_moiety 'H2 O, 2(C8 H10 N2 O3)'
_chemical_formula_sum 'C16 H22 N4 O7'
_chemical_formula_weight 382.37
_space_group_crystal_system orthorhombic
_space_group_IT_number 43
_space_group_name_Hall 'F 2 -2d'
_space_group_name_H-M_alt 'F d d 2'
_atom_sites_solution_hydrogens mixed
_cell_angle_alpha 90
_cell_angle_beta 90
_cell_angle_gamma 90
_cell_formula_units_Z 8
_cell_length_a 26.279(15)
_cell_length_b 30.020(17)
_cell_length_c 4.404(2)
_cell_measurement_reflns_used 1590
_cell_measurement_temperature 296(2)
_cell_measurement_theta_max 25.126
_cell_measurement_theta_min 3.100
_cell_volume 3474(3)
_computing_cell_refinement 'SAINT v7.60A (Bruker, 2009)'
_computing_data_collection 'Bruker APEX2'
_computing_data_reduction 'SAINT v7.60A (Bruker, 2009)'
_computing_molecular_graphics 'Olex2 (Dolomanov et al., 2009)'
_computing_publication_material 'Olex2 (Dolomanov et al., 2009)'
_computing_structure_refinement 'ShelXL (Sheldrick, 2015)'
_computing_structure_solution 'SHELXS-97 (Sheldrick, 2008)'
_diffrn_ambient_temperature 296.15
_diffrn_measured_fraction_theta_full 1.000
_diffrn_measured_fraction_theta_max 1.000
_diffrn_measurement_device_type 'Bruker APEX-II CCD'
_diffrn_measurement_method '\f and \w scans'
_diffrn_radiation_monochromator graphite
_diffrn_radiation_type MoK\a
_diffrn_radiation_wavelength 0.71073
_diffrn_reflns_av_R_equivalents 0.0300
_diffrn_reflns_av_unetI/netI 0.0331
_diffrn_reflns_Laue_measured_fraction_full 1.000
_diffrn_reflns_Laue_measured_fraction_max 1.000
_diffrn_reflns_limit_h_max 28
_diffrn_reflns_limit_h_min -30
_diffrn_reflns_limit_k_max 35
_diffrn_reflns_limit_k_min -35
_diffrn_reflns_limit_l_max 5
_diffrn_reflns_limit_l_min -4
_diffrn_reflns_number 4323
_diffrn_reflns_point_group_measured_fraction_full 0.969
_diffrn_reflns_point_group_measured_fraction_max 0.969
_diffrn_reflns_theta_full 24.999
_diffrn_reflns_theta_max 24.999
_diffrn_reflns_theta_min 2.060
_diffrn_standards_number 0
_exptl_absorpt_coefficient_mu 0.116
_exptl_absorpt_correction_T_max 0.9749
_exptl_absorpt_correction_T_min 0.9683
_exptl_absorpt_correction_type multi-scan
_exptl_absorpt_process_details SADABS
_exptl_crystal_colour 'clear light yellow'
_exptl_crystal_colour_lustre clear
_exptl_crystal_colour_modifier light
_exptl_crystal_colour_primary yellow
_exptl_crystal_density_diffrn 1.462
_exptl_crystal_density_meas .
_exptl_crystal_density_method 'not measured'
_exptl_crystal_description block
_exptl_crystal_F_000 1616
_exptl_crystal_size_max 0.28
_exptl_crystal_size_mid 0.25
_exptl_crystal_size_min 0.22
_refine_diff_density_max 0.146
_refine_diff_density_min -0.105
_refine_diff_density_rms 0.029
_refine_ls_abs_structure_details
;
 Flack x determined using 425 quotients [(I+)-(I-)]/[(I+)+(I-)]
 (Parsons, Flack and Wagner, Acta Cryst. B69 (2013) 249-259).
;
_refine_ls_abs_structure_Flack -1.0(10)
_refine_ls_extinction_coef 0.0017(4)
_refine_ls_extinction_expression Fc^*^=kFc[1+0.001xFc^2^\l^3^/sin(2\q)]^-1/4^
_refine_ls_extinction_method 'SHELXL-2018/3 (Sheldrick 2018)'
_refine_ls_goodness_of_fit_ref 1.055
_refine_ls_hydrogen_treatment mixed
_refine_ls_matrix_type full
_refine_ls_number_parameters 134
_refine_ls_number_reflns 1488
_refine_ls_number_restraints 3
_refine_ls_restrained_S_all 1.059
_refine_ls_R_factor_all 0.0430
_refine_ls_R_factor_gt 0.0332
_refine_ls_shift/su_max 0.000
_refine_ls_shift/su_mean 0.000
_refine_ls_structure_factor_coef Fsqd
_refine_ls_weighting_details 'w=1/[\s^2^(Fo^2^)+(0.0455P)^2^+0.9608P] where P=(Fo^2^+2Fc^2^)/3'
_refine_ls_weighting_scheme calc
_refine_ls_wR_factor_gt 0.0835
_refine_ls_wR_factor_ref 0.0899
_reflns_Friedel_coverage 0.699
_reflns_Friedel_fraction_full 0.927
_reflns_Friedel_fraction_max 0.927
_reflns_number_gt 1249
_reflns_number_total 1488
_reflns_threshold_expression 'I > 2\s(I)'
_cod_data_source_file suppl_ncrs-2019-0088_suppl.cif
_cod_data_source_block a
_cod_database_code 8105838
_shelx_space_group_comment
;
The symmetry employed for this shelxl refinement is uniquely defined
by the following loop, which should always be used as a source of
symmetry information in preference to the above space-group names.
They are only intended as comments.
;
_shelx_estimated_absorpt_t_max 0.975
_shelx_estimated_absorpt_t_min 0.968
_olex2_refinement_description
;
1. Fixed Uiso
 At 1.2 times of:
  All C(H) groups, All N(H,H) groups
 At 1.5 times of:
  All C(H,H,H) groups, All O(H) groups
2. Restrained distances
 H1W-O1W
 0.65 with sigma of 0.02
 N1-H1A
 0.75 with sigma of 0.02
3.a Me refined with riding coordinates:
 C6(H6A,H6B,H6C)
3.b Aromatic/amide H refined with riding coordinates:
 C7(H7), C8(H8)
3.c Tetrahedral OH refined with riding coordinates:
 O1(H1)
3.d X=CH2 refined with riding coordinates:
 N2(H2A,H2B)
;
_olex2_submission_special_instructions 'No special instructions were received'

loop_
_space_group_symop_operation_xyz
'x, y, z'
'-x, -y, z'
'x+1/4, -y+1/4, z+1/4'
'-x+1/4, y+1/4, z+1/4'
'x, y+1/2, z+1/2'
'-x, -y+1/2, z+1/2'
'x+1/4, -y+3/4, z+3/4'
'-x+1/4, y+3/4, z+3/4'
'x+1/2, y, z+1/2'
'-x+1/2, -y, z+1/2'
'x+3/4, -y+1/4, z+3/4'
'-x+3/4, y+1/4, z+3/4'
'x+1/2, y+1/2, z'
'-x+1/2, -y+1/2, z'
'x+3/4, -y+3/4, z+1/4'
'-x+3/4, y+3/4, z+1/4'

loop_
_atom_site_label
_atom_site_type_symbol
_atom_site_fract_x
_atom_site_fract_y
_atom_site_fract_z
_atom_site_U_iso_or_equiv
_atom_site_adp_type
_atom_site_occupancy
_atom_site_site_symmetry_order
_atom_site_calc_flag
_atom_site_refinement_flags_posn
_atom_site_refinement_flags_adp
_atom_site_refinement_flags_occupancy
_atom_site_disorder_assembly
_atom_site_disorder_group
O1W O -0.500000 -0.500000 -1.1274(8) 0.0585(9) Uani 1 2 d DS T P . .
O1 O -0.34806(7) -0.33777(7) -1.2509(6) 0.0636(7) Uani 1 1 d . . . . .
H1 H -0.355633 -0.362919 -1.193975 0.095 Uiso 1 1 calc R . . . .
O2 O -0.39858(8) -0.40715(7) -1.2076(6) 0.0688(7) Uani 1 1 d . . . . .
O3 O -0.50388(7) -0.35372(6) -1.7921(5) 0.0582(6) Uani 1 1 d . . . . .
C1 C -0.37661(11) -0.28003(8) -1.5568(8) 0.0509(8) Uani 1 1 d . . . . .
C2 C -0.38391(10) -0.32265(8) -1.4436(6) 0.0452(7) Uani 1 1 d . . . . .
C3 C -0.42667(10) -0.34784(8) -1.5202(7) 0.0415(6) Uani 1 1 d . . . . .
C4 C -0.43262(11) -0.39229(8) -1.3770(7) 0.0475(7) Uani 1 1 d . . . . .
C5 C -0.46207(10) -0.32867(8) -1.7228(6) 0.0430(7) Uani 1 1 d . . . . .
C6 C -0.54232(11) -0.33493(11) -1.9760(8) 0.0633(9) Uani 1 1 d . . . . .
H6A H -0.569070 -0.356291 -2.004951 0.095 Uiso 1 1 calc R . . . .
H6B H -0.555802 -0.308872 -1.878607 0.095 Uiso 1 1 calc R . . . .
H6C H -0.528207 -0.326869 -2.169370 0.095 Uiso 1 1 calc R . . . .
C7 C -0.45379(11) -0.28711(8) -1.8409(7) 0.0509(8) Uani 1 1 d . . . . .
H7 H -0.476992 -0.274821 -1.976579 0.061 Uiso 1 1 calc R . . . .
C8 C -0.41096(12) -0.26353(8) -1.7583(8) 0.0548(8) Uani 1 1 d . . . . .
H8 H -0.405411 -0.235561 -1.842781 0.066 Uiso 1 1 calc R . . . .
N1 N -0.33223(11) -0.25628(9) -1.4710(9) 0.0738(10) Uani 1 1 d D . . . .
H1A H -0.3366(14) -0.2307(8) -1.487(12) 0.089 Uiso 1 1 d DR . . . .
H1B H -0.3179(15) -0.2672(12) -1.270(12) 0.089 Uiso 1 1 d R . . . .
N2 N -0.47395(9) -0.41599(7) -1.4248(8) 0.0592(8) Uani 1 1 d . . . . .
H2A H -0.477393 -0.441582 -1.339485 0.071 Uiso 1 1 calc R . . . .
H2B H -0.497535 -0.405899 -1.541441 0.071 Uiso 1 1 calc R . . . .
H1W H -0.5215(13) -0.4966(16) -1.030(11) 0.103(18) Uiso 1 1 d D . . . .

loop_
_atom_site_aniso_label
_atom_site_aniso_U_11
_atom_site_aniso_U_22
_atom_site_aniso_U_33
_atom_site_aniso_U_23
_atom_site_aniso_U_13
_atom_site_aniso_U_12
O1W 0.059(2) 0.0522(17) 0.064(2) 0.000 0.000 -0.0010(16)
O1 0.0473(12) 0.0718(12) 0.0719(15) -0.0065(12) -0.0148(11) 0.0034(10)
O2 0.0592(14) 0.0628(12) 0.0844(17) 0.0200(13) -0.0143(13) 0.0107(10)
O3 0.0544(12) 0.0534(10) 0.0668(15) 0.0067(10) -0.0218(11) -0.0062(9)
C1 0.0455(15) 0.0464(14) 0.061(2) -0.0148(15) 0.0116(15) -0.0031(12)
C2 0.0390(15) 0.0482(14) 0.0485(19) -0.0084(13) 0.0039(13) 0.0073(12)
C3 0.0406(14) 0.0379(12) 0.0460(15) -0.0048(12) 0.0018(12) 0.0050(11)
C4 0.0487(16) 0.0415(13) 0.0523(18) -0.0003(13) 0.0000(14) 0.0102(13)
C5 0.0449(16) 0.0391(13) 0.0449(17) -0.0045(12) 0.0017(13) 0.0036(12)
C6 0.0512(17) 0.081(2) 0.058(2) 0.0083(18) -0.0136(16) 0.0058(15)
C7 0.0574(17) 0.0456(14) 0.0497(19) 0.0022(13) 0.0035(14) 0.0102(13)
C8 0.0626(19) 0.0359(13) 0.066(2) -0.0023(15) 0.0194(18) -0.0002(13)
N1 0.0594(18) 0.0596(16) 0.102(3) -0.023(2) 0.0109(18) -0.0157(14)
N2 0.0602(15) 0.0409(11) 0.0765(19) 0.0101(12) -0.0074(15) -0.0022(11)

loop_
_atom_type_symbol
_atom_type_description
_atom_type_scat_dispersion_real
_atom_type_scat_dispersion_imag
_atom_type_scat_source
C C 0.0033 0.0016 'International Tables Vol C Tables 4.2.6.8 and 6.1.1.4'
H H 0.0000 0.0000 'International Tables Vol C Tables 4.2.6.8 and 6.1.1.4'
N N 0.0061 0.0033 'International Tables Vol C Tables 4.2.6.8 and 6.1.1.4'
O O 0.0106 0.0060 'International Tables Vol C Tables 4.2.6.8 and 6.1.1.4'

loop_
_geom_angle_atom_site_label_1
_geom_angle_atom_site_label_2
_geom_angle_atom_site_label_3
_geom_angle
_geom_angle_site_symmetry_1
_geom_angle_site_symmetry_3
H1W O1W H1W 107(9) . 2_445
C2 O1 H1 109.5 . .
C5 O3 C6 118.9(2) . .
C2 C1 N1 118.8(3) . .
C8 C1 C2 118.6(3) . .
C8 C1 N1 122.5(3) . .
O1 C2 C1 116.2(2) . .
O1 C2 C3 122.2(2) . .
C1 C2 C3 121.6(3) . .
C2 C3 C4 118.0(2) . .
C2 C3 C5 117.5(2) . .
C5 C3 C4 124.4(2) . .
O2 C4 C3 120.0(3) . .
O2 C4 N2 119.6(2) . .
N2 C4 C3 120.4(3) . .
O3 C5 C3 116.5(2) . .
O3 C5 C7 123.0(3) . .
C7 C5 C3 120.4(3) . .
O3 C6 H6A 109.5 . .
O3 C6 H6B 109.5 . .
O3 C6 H6C 109.5 . .
H6A C6 H6B 109.5 . .
H6A C6 H6C 109.5 . .
H6B C6 H6C 109.5 . .
C5 C7 H7 120.1 . .
C5 C7 C8 119.8(3) . .
C8 C7 H7 120.1 . .
C1 C8 C7 121.8(3) . .
C1 C8 H8 119.1 . .
C7 C8 H8 119.1 . .
C1 N1 H1A 110(3) . .
C1 N1 H1B 112(2) . .
H1A N1 H1B 117(5) . .
C4 N2 H2A 120.0 . .
C4 N2 H2B 120.0 . .
H2A N2 H2B 120.0 . .

loop_
_geom_bond_atom_site_label_1
_geom_bond_atom_site_label_2
_geom_bond_distance
_geom_bond_site_symmetry_2
O1W H1W 0.72(2) .
O1W H1W 0.72(2) 2_445
O1 H1 0.8200 .
O1 C2 1.347(3) .
O2 C4 1.247(3) .
O3 C5 1.366(3) .
O3 C6 1.412(3) .
C1 C2 1.386(4) .
C1 C8 1.359(4) .
C1 N1 1.418(4) .
C2 C3 1.396(3) .
C3 C4 1.484(4) .
C3 C5 1.412(4) .
C4 N2 1.316(3) .
C5 C7 1.369(4) .
C6 H6A 0.9600 .
C6 H6B 0.9600 .
C6 H6C 0.9600 .
C7 H7 0.9300 .
C7 C8 1.378(4) .
C8 H8 0.9300 .
N1 H1A 0.78(2) .
N1 H1B 1.01(5) .
N2 H2A 0.8600 .
N2 H2B 0.8600 .
